data_4038426
loop_
_publ_author_name
'Patel, Om P. S.'
'Jaspal, Sonam'
'Shinde, Vikki N.'
'Nandwana, Nitesh Kumar'
'Rangan, Krishnan'
'Kumar, Anil'

_publ_section_title
;
 PIDA-Mediated 1,2-ipso-Migration in Mannich Bases of
 Imidazo[1,2-a]pyridines: Preparation of N-Acetoxymethyl/
 Alkoxymethyl-N-arylimidazo[1,2-a]pyridine-3-amines.
;
_journal_name_full 'The Journal of organic chemistry'
_journal_paper_doi 10.1021/acs.joc.0c00674
_journal_year 2020
_chemical_formula_moiety 'C20 H18 N4 O'
_chemical_formula_sum 'C20 H18 N4 O'
_chemical_formula_weight 330.38
_space_group_crystal_system triclinic
_space_group_IT_number 2
_space_group_name_Hall '-P 1'
_space_group_name_H-M_alt 'P -1'
_atom_sites_solution_hydrogens geom
_atom_sites_solution_primary dual
_audit_creation_date 2019-04-24
_audit_creation_method
;
Olex2 1.2
(compiled 2018.05.29 svn.r3508 for OlexSys, GUI svn.r5506)
;
_cell_angle_alpha 69.082(6)
_cell_angle_beta 84.898(6)
_cell_angle_gamma 88.480(5)
_cell_formula_units_Z 2
_cell_length_a 8.7653(6)
_cell_length_b 9.1903(6)
_cell_length_c 11.0216(7)
_cell_measurement_reflns_used 5984
_cell_measurement_temperature 93(2)
_cell_measurement_theta_max 31.0030
_cell_measurement_theta_min 3.2990
_cell_volume 826.04(10)
_computing_cell_refinement 'CrysAlisPro 1.171.39.20a (Rigaku OD, 2015)'
_computing_data_collection 'CrysAlisPro 1.171.39.20a (Rigaku OD, 2015)'
_computing_data_reduction 'CrysAlisPro 1.171.39.20a (Rigaku OD, 2015)'
_computing_molecular_graphics 'Olex2 (Dolomanov et al., 2009)'
_computing_publication_material 'Olex2 (Dolomanov et al., 2009)'
_computing_structure_refinement 'ShelXL (Sheldrick, 2015)'
_computing_structure_solution 'ShelXT (Sheldrick, 2015)'
_diffrn_ambient_temperature 93(2)
_diffrn_detector 'CCD plate'
_diffrn_measured_fraction_theta_full 0.993
_diffrn_measured_fraction_theta_max 0.856
_diffrn_measurement_details
;
List of Runs (angles in degrees, time in seconds):

  # Type    Start    End  Width  t~exp~   \w     \q     \k     \f   Frames
--------------------------------------------------------------------------
  1  \w    -78.00  15.00   0.50   15.00    --   -3.60 -37.00 -60.00  186
  2  \w      7.00  36.00   0.50   15.00    --    3.60  37.00  30.00   58
  3  \w    -14.00  91.00   0.50   15.00    --    3.60  19.00 -60.00  210
  4  \w     23.00  64.00   0.50   15.00    --    3.60  57.00 120.00   82
  5  \w    -15.00  87.00   0.50   15.00    --    3.60  37.00-180.00  204
  6  \w    -29.00  77.00   0.50   15.00    --    3.60  82.00-120.00  212
;
_diffrn_measurement_device 'four-circle diffractometer'
_diffrn_measurement_device_type 'XtaLAB Pro: Kappa dual home/near'
_diffrn_measurement_method '\w scans'
_diffrn_orient_matrix_type 'CrysAlisPro convention (1999,Acta A55,543-557)'
_diffrn_orient_matrix_UB_11 -0.0288533000
_diffrn_orient_matrix_UB_12 -0.0675087000
_diffrn_orient_matrix_UB_13 0.0515986000
_diffrn_orient_matrix_UB_21 0.0112140000
_diffrn_orient_matrix_UB_22 -0.0437306000
_diffrn_orient_matrix_UB_23 -0.0416180000
_diffrn_orient_matrix_UB_31 0.0751161000
_diffrn_orient_matrix_UB_32 -0.0189017000
_diffrn_orient_matrix_UB_33 0.0196692000
_diffrn_radiation_monochromator graphite
_diffrn_radiation_probe x-ray
_diffrn_radiation_type MoK\a
_diffrn_radiation_wavelength 0.71073
_diffrn_reflns_av_R_equivalents 0.0499
_diffrn_reflns_av_unetI/netI 0.0461
_diffrn_reflns_Laue_measured_fraction_full 0.993
_diffrn_reflns_Laue_measured_fraction_max 0.856
_diffrn_reflns_limit_h_max 11
_diffrn_reflns_limit_h_min -12
_diffrn_reflns_limit_k_max 13
_diffrn_reflns_limit_k_min -13
_diffrn_reflns_limit_l_max 15
_diffrn_reflns_limit_l_min -15
_diffrn_reflns_number 14537
_diffrn_reflns_point_group_measured_fraction_full 0.993
_diffrn_reflns_point_group_measured_fraction_max 0.856
_diffrn_reflns_theta_full 25.242
_diffrn_reflns_theta_max 31.248
_diffrn_reflns_theta_min 3.190
_diffrn_source 'fine-focus sealed X-ray tube'
_diffrn_source_type 'Enhance (Mo) X-ray Source'
_exptl_absorpt_coefficient_mu 0.085
_exptl_absorpt_correction_T_max 1.00000
_exptl_absorpt_correction_T_min 0.63031
_exptl_absorpt_correction_type multi-scan
_exptl_absorpt_process_details
;
CrysAlisPro 1.171.39.20a (Rigaku Oxford Diffraction, 2015)
Empirical absorption correction using spherical harmonics,
 implemented in SCALE3 ABSPACK scaling algorithm.
;
_exptl_crystal_colour Colourless
_exptl_crystal_density_diffrn 1.328
_exptl_crystal_description Block
_exptl_crystal_F_000 348
_exptl_crystal_size_max 0.3
_exptl_crystal_size_mid 0.3
_exptl_crystal_size_min 0.2
_refine_diff_density_max 0.724
_refine_diff_density_min -0.482
_refine_diff_density_rms 0.101
_refine_ls_extinction_method none
_refine_ls_goodness_of_fit_ref 1.122
_refine_ls_hydrogen_treatment constr
_refine_ls_matrix_type full
_refine_ls_number_parameters 227
_refine_ls_number_reflns 4603
_refine_ls_number_restraints 0
_refine_ls_restrained_S_all 1.122
_refine_ls_R_factor_all 0.0930
_refine_ls_R_factor_gt 0.0779
_refine_ls_shift/su_max 0.000
_refine_ls_shift/su_mean 0.000
_refine_ls_structure_factor_coef Fsqd
_refine_ls_weighting_details 'w=1/[\s^2^(Fo^2^)+(0.1196P)^2^+1.4260P] where P=(Fo^2^+2Fc^2^)/3'
_refine_ls_weighting_scheme calc
_refine_ls_wR_factor_gt 0.2427
_refine_ls_wR_factor_ref 0.2546
_reflns_Friedel_coverage 0.000
_reflns_number_gt 3661
_reflns_number_total 4603
_reflns_threshold_expression 'I > 2\s(I)'
_cod_data_source_file jo0c00674_si_003.cif
_cod_data_source_block exp_427-osp-2-211
_cod_database_code 4038426
_shelx_shelxl_version_number 2016/4
_shelx_space_group_comment
;
The symmetry employed for this shelxl refinement is uniquely defined
by the following loop, which should always be used as a source of
symmetry information in preference to the above space-group names.
They are only intended as comments.
;
_reflns_odcompleteness_completeness 99.73
_reflns_odcompleteness_iscentric 1
_reflns_odcompleteness_theta 28.22
_olex2_refinement_description
;
1. Fixed Uiso
 At 1.2 times of:
  All C(H) groups, All C(H,H) groups
 At 1.5 times of:
  All C(H,H,H) groups
2.a Secondary CH2 refined with riding coordinates:
 C19(H19A,H19B)
2.b Aromatic/amide H refined with riding coordinates:
 C15(H15), C18(H18), C11(H11), C13(H13), C5(H5), C16(H16), C9(H9), C17(H17),
 C10(H10), C12(H12), C4(H4), C2(H2), C3(H3)
2.c Idealised Me refined as rotating group:
 C20(H20A,H20B,H20C)
;
_olex2_submission_special_instructions 'No special instructions were received'
_oxdiff_exptl_absorpt_empirical_details
;
Empirical correction (ABSPACK) includes:
- Absorption correction using spherical harmonics
- Frame scaling
;
_oxdiff_exptl_absorpt_empirical_full_max 1.348
_oxdiff_exptl_absorpt_empirical_full_min 0.651

loop_
_space_group_symop_operation_xyz
'x, y, z'
'-x, -y, -z'

loop_
_atom_site_label
_atom_site_type_symbol
_atom_site_fract_x
_atom_site_fract_y
_atom_site_fract_z
_atom_site_U_iso_or_equiv
_atom_site_adp_type
_atom_site_occupancy
_atom_site_site_symmetry_order
_atom_site_calc_flag
_atom_site_refinement_flags_posn
_atom_site_refinement_flags_adp
_atom_site_refinement_flags_occupancy
_atom_site_disorder_assembly
_atom_site_disorder_group
O1 O 0.5508(2) 0.6385(2) 0.10773(18) 0.0244(4) Uani 1 1 d . . . . .
N3 N 0.6437(2) 0.4166(2) 0.26524(19) 0.0174(4) Uani 1 1 d . . . . .
N2 N 0.3916(2) 0.2047(2) 0.5540(2) 0.0190(4) Uani 1 1 d . . . . .
N1 N 0.3824(2) 0.3166(2) 0.33637(19) 0.0170(4) Uani 1 1 d . . . . .
N4 N 0.8002(2) 0.3996(2) 0.08788(19) 0.0199(4) Uani 1 1 d . . . . .
C14 C 0.7144(3) 0.3243(3) 0.1990(2) 0.0159(4) Uani 1 1 d . . . . .
C15 C 0.6957(3) 0.1612(3) 0.2504(2) 0.0184(5) Uani 1 1 d . . . . .
H15 H 0.635251 0.113055 0.327613 0.022 Uiso 1 1 calc R . . . .
C7 C 0.5296(3) 0.2768(3) 0.4981(2) 0.0168(4) Uani 1 1 d . . . . .
C1 C 0.3039(3) 0.2301(3) 0.4550(2) 0.0179(5) Uani 1 1 d . . . . .
C18 C 0.8697(3) 0.3119(3) 0.0247(2) 0.0229(5) Uani 1 1 d . . . . .
H18 H 0.929718 0.362431 -0.052312 0.027 Uiso 1 1 calc R . . . .
C11 C 0.9098(3) 0.2380(3) 0.7239(2) 0.0219(5) Uani 1 1 d . . . . .
H11 H 0.993408 0.228618 0.772513 0.026 Uiso 1 1 calc R . . . .
C8 C 0.6606(3) 0.2660(3) 0.5757(2) 0.0169(5) Uani 1 1 d . . . . .
C6 C 0.5273(3) 0.3479(3) 0.3644(2) 0.0169(4) Uani 1 1 d . . . . .
C13 C 0.6926(3) 0.1227(3) 0.6721(2) 0.0212(5) Uani 1 1 d . . . . .
H13 H 0.630182 0.036659 0.687224 0.025 Uiso 1 1 calc R . . . .
C5 C 0.3192(3) 0.3552(3) 0.2187(2) 0.0211(5) Uani 1 1 d . . . . .
H5 H 0.374842 0.411908 0.140914 0.025 Uiso 1 1 calc R . . . .
C16 C 0.7692(3) 0.0745(3) 0.1834(2) 0.0207(5) Uani 1 1 d . . . . .
H16 H 0.760047 -0.033448 0.215236 0.025 Uiso 1 1 calc R . . . .
C9 C 0.7539(3) 0.3944(3) 0.5551(2) 0.0195(5) Uani 1 1 d . . . . .
H9 H 0.733813 0.489474 0.491148 0.023 Uiso 1 1 calc R . . . .
C17 C 0.8579(3) 0.1515(3) 0.0666(2) 0.0236(5) Uani 1 1 d . . . . .
H17 H 0.907500 0.096313 0.018619 0.028 Uiso 1 1 calc R . . . .
C19 C 0.6536(3) 0.5843(3) 0.2067(2) 0.0184(5) Uani 1 1 d . . . . .
H19A H 0.627973 0.630167 0.272661 0.022 Uiso 1 1 calc R . . . .
H19B H 0.757421 0.615348 0.169555 0.022 Uiso 1 1 calc R . . . .
C10 C 0.8774(3) 0.3811(3) 0.6301(2) 0.0222(5) Uani 1 1 d . . . . .
H10 H 0.937905 0.467713 0.617420 0.027 Uiso 1 1 calc R . . . .
C12 C 0.8174(3) 0.1093(3) 0.7447(2) 0.0238(5) Uani 1 1 d . . . . .
H12 H 0.839072 0.013942 0.807529 0.029 Uiso 1 1 calc R . . . .
C4 C 0.1735(3) 0.3081(3) 0.2196(3) 0.0243(5) Uani 1 1 d . . . . .
H4 H 0.128982 0.332056 0.141345 0.029 Uiso 1 1 calc R . . . .
C2 C 0.1516(3) 0.1835(3) 0.4555(3) 0.0231(5) Uani 1 1 d . . . . .
H2 H 0.095663 0.127417 0.533303 0.028 Uiso 1 1 calc R . . . .
C3 C 0.0879(3) 0.2224(3) 0.3389(3) 0.0247(5) Uani 1 1 d . . . . .
H3 H -0.012313 0.192570 0.337739 0.030 Uiso 1 1 calc R . . . .
C20 C 0.5575(4) 0.8034(3) 0.0479(3) 0.0305(6) Uani 1 1 d . . . . .
H20A H 0.492887 0.836405 -0.022931 0.046 Uiso 1 1 calc GR . . . .
H20B H 0.661079 0.835517 0.015232 0.046 Uiso 1 1 calc GR . . . .
H20C H 0.522889 0.849742 0.110838 0.046 Uiso 1 1 calc GR . . . .

loop_
_atom_site_aniso_label
_atom_site_aniso_U_11
_atom_site_aniso_U_22
_atom_site_aniso_U_33
_atom_site_aniso_U_23
_atom_site_aniso_U_13
_atom_site_aniso_U_12
O1 0.0301(10) 0.0191(9) 0.0209(9) -0.0019(7) -0.0085(7) 0.0010(7)
N3 0.0217(10) 0.0158(9) 0.0122(9) -0.0025(7) 0.0019(7) -0.0015(7)
N2 0.0220(10) 0.0191(10) 0.0142(9) -0.0040(7) -0.0001(7) -0.0023(7)
N1 0.0183(9) 0.0167(9) 0.0146(9) -0.0038(7) -0.0011(7) -0.0002(7)
N4 0.0225(10) 0.0215(10) 0.0125(9) -0.0026(8) 0.0008(7) -0.0007(8)
C14 0.0159(10) 0.0207(11) 0.0103(9) -0.0042(8) -0.0019(7) -0.0012(8)
C15 0.0221(11) 0.0176(11) 0.0134(10) -0.0026(8) -0.0022(8) -0.0009(8)
C7 0.0207(11) 0.0162(10) 0.0118(10) -0.0033(8) -0.0001(8) 0.0000(8)
C1 0.0217(11) 0.0166(10) 0.0139(10) -0.0039(8) 0.0001(8) -0.0004(8)
C18 0.0236(12) 0.0278(13) 0.0141(10) -0.0045(9) 0.0019(8) 0.0010(9)
C11 0.0225(12) 0.0287(13) 0.0150(10) -0.0081(9) -0.0041(8) 0.0013(9)
C8 0.0202(11) 0.0194(11) 0.0101(9) -0.0043(8) -0.0005(8) 0.0013(8)
C6 0.0200(11) 0.0173(10) 0.0121(10) -0.0036(8) -0.0009(8) -0.0001(8)
C13 0.0275(12) 0.0181(11) 0.0162(11) -0.0032(9) -0.0045(9) -0.0022(9)
C5 0.0264(12) 0.0209(11) 0.0144(10) -0.0036(9) -0.0046(8) 0.0002(9)
C16 0.0256(12) 0.0182(11) 0.0169(11) -0.0039(9) -0.0050(9) 0.0014(9)
C9 0.0256(12) 0.0172(11) 0.0137(10) -0.0030(8) -0.0026(8) 0.0004(8)
C17 0.0271(13) 0.0279(13) 0.0158(11) -0.0082(9) -0.0010(9) 0.0051(10)
C19 0.0233(11) 0.0165(11) 0.0133(10) -0.0029(8) -0.0009(8) -0.0010(8)
C10 0.0247(12) 0.0248(12) 0.0171(11) -0.0073(9) -0.0015(9) -0.0034(9)
C12 0.0295(13) 0.0238(12) 0.0154(11) -0.0029(9) -0.0067(9) 0.0020(10)
C4 0.0283(13) 0.0237(12) 0.0205(12) -0.0060(10) -0.0084(9) 0.0005(10)
C2 0.0217(12) 0.0239(12) 0.0225(12) -0.0074(10) 0.0007(9) -0.0025(9)
C3 0.0215(12) 0.0241(12) 0.0286(13) -0.0088(10) -0.0050(10) -0.0011(9)
C20 0.0428(16) 0.0179(12) 0.0256(13) -0.0003(10) -0.0079(11) 0.0028(11)

loop_
_atom_type_symbol
_atom_type_description
_atom_type_scat_dispersion_real
_atom_type_scat_dispersion_imag
_atom_type_scat_source
C C 0.0033 0.0016 'International Tables Vol C Tables 4.2.6.8 and 6.1.1.4'
H H 0.0000 0.0000 'International Tables Vol C Tables 4.2.6.8 and 6.1.1.4'
N N 0.0061 0.0033 'International Tables Vol C Tables 4.2.6.8 and 6.1.1.4'
O O 0.0106 0.0060 'International Tables Vol C Tables 4.2.6.8 and 6.1.1.4'

loop_
_geom_angle_atom_site_label_1
_geom_angle_atom_site_label_2
_geom_angle_atom_site_label_3
_geom_angle
_geom_angle_site_symmetry_1
_geom_angle_site_symmetry_3
_geom_angle_publ_flag
C19 O1 C20 111.1(2) . . ?
C14 N3 C6 117.83(19) . . ?
C14 N3 C19 119.78(19) . . ?
C6 N3 C19 119.4(2) . . ?
C1 N2 C7 105.52(19) . . ?
C1 N1 C6 106.62(19) . . ?
C5 N1 C1 122.8(2) . . ?
C5 N1 C6 130.5(2) . . ?
C14 N4 C18 116.9(2) . . ?
N3 C14 C15 120.3(2) . . ?
N4 C14 N3 116.5(2) . . ?
N4 C14 C15 123.2(2) . . ?
C16 C15 C14 118.4(2) . . ?
N2 C7 C8 121.7(2) . . ?
N2 C7 C6 111.1(2) . . ?
C6 C7 C8 127.1(2) . . ?
N2 C1 N1 111.2(2) . . ?
N2 C1 C2 130.1(2) . . ?
N1 C1 C2 118.7(2) . . ?
N4 C18 C17 124.3(2) . . ?
C12 C11 C10 120.0(2) . . ?
C13 C8 C7 119.2(2) . . ?
C9 C8 C7 121.4(2) . . ?
C9 C8 C13 119.4(2) . . ?
N1 C6 N3 121.8(2) . . ?
C7 C6 N3 131.9(2) . . ?
C7 C6 N1 105.5(2) . . ?
C12 C13 C8 120.1(2) . . ?
C4 C5 N1 118.2(2) . . ?
C15 C16 C17 119.0(2) . . ?
C8 C9 C10 120.3(2) . . ?
C18 C17 C16 118.1(2) . . ?
O1 C19 N3 109.54(19) . . ?
C11 C10 C9 120.0(2) . . ?
C13 C12 C11 120.2(2) . . ?
C5 C4 C3 120.9(2) . . ?
C3 C2 C1 118.7(2) . . ?
C2 C3 C4 120.7(2) . . ?

loop_
_geom_bond_atom_site_label_1
_geom_bond_atom_site_label_2
_geom_bond_distance
_geom_bond_site_symmetry_2
_geom_bond_publ_flag
O1 C19 1.419(3) . ?
O1 C20 1.421(3) . ?
N3 C14 1.404(3) . ?
N3 C6 1.406(3) . ?
N3 C19 1.444(3) . ?
N2 C7 1.378(3) . ?
N2 C1 1.339(3) . ?
N1 C1 1.394(3) . ?
N1 C6 1.394(3) . ?
N1 C5 1.380(3) . ?
N4 C14 1.343(3) . ?
N4 C18 1.344(3) . ?
C14 C15 1.409(3) . ?
C15 C16 1.379(3) . ?
C7 C8 1.472(3) . ?
C7 C6 1.384(3) . ?
C1 C2 1.412(3) . ?
C18 C17 1.382(4) . ?
C11 C10 1.393(4) . ?
C11 C12 1.390(4) . ?
C8 C13 1.406(3) . ?
C8 C9 1.393(3) . ?
C13 C12 1.389(3) . ?
C5 C4 1.357(4) . ?
C16 C17 1.401(3) . ?
C9 C10 1.396(3) . ?
C4 C3 1.424(4) . ?
C2 C3 1.371(4) . ?
